data_7039508
loop_
_publ_author_name
'Devillard, M.'
'Alvarez Lamsfus, C.'
'Vreeken, V.'
'Maron, L.'
'van der Vlugt, J. I.'

_publ_section_title
;
 Versatile coordination of a reactive P,N-ligand toward boron, aluminum
 and gallium and interconversion reactivity.
;
_journal_issue 27
_journal_name_full 'Dalton transactions (Cambridge, England : 2003)'
_journal_page_first 10989
_journal_page_last 10998
_journal_paper_doi 10.1039/c6dt02087a
_journal_volume 45
_journal_year 2016
_chemical_formula_sum 'C21 H31 B Cl5 Ga N P'
_chemical_formula_weight 586.26
_space_group_crystal_system triclinic
_space_group_IT_number 2
_space_group_name_Hall '-P 1'
_space_group_name_H-M_alt 'P -1'
_symmetry_space_group_name_Hall '-P 1'
_symmetry_space_group_name_H-M 'P -1'
_atom_sites_solution_hydrogens geom
_audit_creation_method SHELXL-2014/7
_audit_update_record
;
2016-02-23 deposited with the CCDC.
2016-06-09 downloaded from the CCDC.
;
_cell_angle_alpha 83.458(3)
_cell_angle_beta 83.640(3)
_cell_angle_gamma 77.501(3)
_cell_formula_units_Z 2
_cell_length_a 9.7845(7)
_cell_length_b 11.8465(9)
_cell_length_c 12.0322(9)
_cell_measurement_reflns_used 199
_cell_measurement_temperature 150(2)
_cell_measurement_theta_max 30.4671
_cell_measurement_theta_min 4.7159
_cell_volume 1347.41(17)
_computing_structure_refinement 'SHELXL-2014/7 (Sheldrick, 2014)'
_diffrn_ambient_temperature 150(2)
_diffrn_measured_fraction_theta_full 0.998
_diffrn_measured_fraction_theta_max 0.997
_diffrn_measurement_device_type 'Bruker ApexII Triumph monochromator sealed tube'
_diffrn_measurement_method 'Photon 50 CMOS detector'
_diffrn_radiation_type MoK\a
_diffrn_radiation_wavelength 0.71073
_diffrn_reflns_av_R_equivalents 0.0501
_diffrn_reflns_av_unetI/netI 0.0354
_diffrn_reflns_Laue_measured_fraction_full 0.998
_diffrn_reflns_Laue_measured_fraction_max 0.997
_diffrn_reflns_limit_h_max 15
_diffrn_reflns_limit_h_min -15
_diffrn_reflns_limit_k_max 18
_diffrn_reflns_limit_k_min -18
_diffrn_reflns_limit_l_max 18
_diffrn_reflns_limit_l_min -18
_diffrn_reflns_number 70054
_diffrn_reflns_point_group_measured_fraction_full 0.998
_diffrn_reflns_point_group_measured_fraction_max 0.997
_diffrn_reflns_theta_full 25.242
_diffrn_reflns_theta_max 33.901
_diffrn_reflns_theta_min 2.804
_exptl_absorpt_coefficient_mu 1.586
_exptl_absorpt_correction_T_max 0.7467
_exptl_absorpt_correction_T_min 0.5708
_exptl_absorpt_correction_type multi-scan
_exptl_absorpt_process_details 'SADABS V2014/5 (Bruker AXS Inc.)'
_exptl_crystal_colour colourless
_exptl_crystal_density_diffrn 1.445
_exptl_crystal_description block
_exptl_crystal_F_000 566
_exptl_crystal_size_max 0.479
_exptl_crystal_size_mid 0.452
_exptl_crystal_size_min 0.240
_refine_diff_density_max 0.858
_refine_diff_density_min -1.039
_refine_diff_density_rms 0.092
_refine_ls_extinction_method none
_refine_ls_goodness_of_fit_ref 1.076
_refine_ls_hydrogen_treatment constr
_refine_ls_matrix_type full
_refine_ls_number_parameters 278
_refine_ls_number_reflns 10873
_refine_ls_number_restraints 0
_refine_ls_restrained_S_all 1.076
_refine_ls_R_factor_all 0.0647
_refine_ls_R_factor_gt 0.0377
_refine_ls_shift/su_max 0.001
_refine_ls_shift/su_mean 0.000
_refine_ls_structure_factor_coef Fsqd
_refine_ls_weighting_details 'w=1/[\s^2^(Fo^2^)+(0.0216P)^2^+1.5557P] where P=(Fo^2^+2Fc^2^)/3'
_refine_ls_weighting_scheme calc
_refine_ls_wR_factor_gt 0.0746
_refine_ls_wR_factor_ref 0.0897
_reflns_Friedel_coverage 0.000
_reflns_number_gt 8259
_reflns_number_total 10873
_reflns_threshold_expression 'I > 2\s(I)'
_cod_data_source_file c6dt02087a2.cif
_cod_data_source_block MD_AlPN_NH_0m_a
_cod_depositor_comments 'Adding full bibliography for 7039505--7039509.cif.'
_cod_database_code 7039508
_shelx_shelxl_version_number 2014/7
_shelx_space_group_comment
;
The symmetry employed for this shelxl refinement is uniquely defined
by the following loop, which should always be used as a source of
symmetry information in preference to the above space-group names.
They are only intended as comments.
;

loop_
_space_group_symop_operation_xyz
'x, y, z'
'-x, -y, -z'

loop_
_atom_site_label
_atom_site_type_symbol
_atom_site_fract_x
_atom_site_fract_y
_atom_site_fract_z
_atom_site_U_iso_or_equiv
_atom_site_adp_type
_atom_site_occupancy
_atom_site_site_symmetry_order
_atom_site_calc_flag
_atom_site_refinement_flags_posn
_atom_site_refinement_flags_adp
P1 P 0.22565(4) 0.20553(3) 0.80503(3) 0.01415(7) Uani 1 1 d . .
N1 N 0.43177(14) 0.20880(12) 0.63184(11) 0.0164(2) Uani 1 1 d . .
B1 B 0.43494(19) 0.16693(15) 0.76360(15) 0.0161(3) Uani 1 1 d . .
Cl1 Cl 0.50023(5) 0.00776(3) 0.79099(4) 0.02342(8) Uani 1 1 d . .
Ga1 Ga 0.05457(2) 0.67322(2) 0.66017(2) 0.02050(5) Uani 1 1 d . .
Cl2 Cl -0.08428(5) 0.56299(4) 0.74490(4) 0.02496(9) Uani 1 1 d . .
Cl3 Cl 0.23492(5) 0.65418(5) 0.75622(4) 0.03467(11) Uani 1 1 d . .
Cl4 Cl -0.06183(6) 0.85109(4) 0.64723(5) 0.03746(12) Uani 1 1 d . .
Cl5 Cl 0.12633(7) 0.62119(5) 0.49330(4) 0.03652(12) Uani 1 1 d . .
C12 C 0.16735(18) 0.26118(15) 0.94559(14) 0.0192(3) Uani 1 1 d . .
C1 C 0.20143(17) 0.32196(14) 0.69213(13) 0.0175(3) Uani 1 1 d . .
H1A H 0.1064 0.3340 0.6661 0.021 Uiso 1 1 calc R U
H1B H 0.2136 0.3955 0.7176 0.021 Uiso 1 1 calc R U
C2 C 0.31229(17) 0.28304(14) 0.59980(13) 0.0169(3) Uani 1 1 d . .
C3 C 0.2954(2) 0.32077(16) 0.48833(15) 0.0247(3) Uani 1 1 d . .
H3 H 0.2112 0.3716 0.4671 0.030 Uiso 1 1 calc R U
C4 C 0.4032(2) 0.28318(19) 0.40829(16) 0.0326(4) Uani 1 1 d . .
H4 H 0.3920 0.3047 0.3308 0.039 Uiso 1 1 calc R U
C5 C 0.5271(2) 0.21428(19) 0.44146(16) 0.0307(4) Uani 1 1 d . .
H5 H 0.6026 0.1909 0.3866 0.037 Uiso 1 1 calc R U
C6 C 0.54267(19) 0.17873(16) 0.55415(15) 0.0226(3) Uani 1 1 d . .
C7 C 0.6805(2) 0.1102(2) 0.58973(18) 0.0331(4) Uani 1 1 d . .
H7A H 0.6969 0.1333 0.6620 0.050 Uiso 1 1 calc R U
H7B H 0.7561 0.1251 0.5331 0.050 Uiso 1 1 calc R U
H7C H 0.6789 0.0272 0.5974 0.050 Uiso 1 1 calc R U
C8 C 0.12828(18) 0.09663(15) 0.76932(15) 0.0201(3) Uani 1 1 d . .
C9 C 0.1930(2) 0.05394(17) 0.65547(16) 0.0256(4) Uani 1 1 d . .
H9A H 0.2944 0.0249 0.6584 0.038 Uiso 1 1 calc R U
H9B H 0.1765 0.1184 0.5965 0.038 Uiso 1 1 calc R U
H9C H 0.1495 -0.0087 0.6388 0.038 Uiso 1 1 calc R U
C10 C -0.0283(2) 0.14887(19) 0.7573(2) 0.0314(4) Uani 1 1 d . .
H10A H -0.0719 0.0919 0.7291 0.047 Uiso 1 1 calc R U
H10B H -0.0372 0.2189 0.7044 0.047 Uiso 1 1 calc R U
H10C H -0.0755 0.1691 0.8307 0.047 Uiso 1 1 calc R U
C11 C 0.1422(2) -0.00737(17) 0.85886(17) 0.0288(4) Uani 1 1 d . .
H11A H 0.0923 0.0175 0.9300 0.043 Uiso 1 1 calc R U
H11B H 0.2418 -0.0380 0.8693 0.043 Uiso 1 1 calc R U
H11C H 0.1015 -0.0681 0.8345 0.043 Uiso 1 1 calc R U
C13 C 0.0074(2) 0.28465(19) 0.96920(17) 0.0286(4) Uani 1 1 d . .
H13A H -0.0244 0.2109 0.9785 0.043 Uiso 1 1 calc R U
H13B H -0.0359 0.3341 0.9062 0.043 Uiso 1 1 calc R U
H13C H -0.0200 0.3240 1.0381 0.043 Uiso 1 1 calc R U
C14 C 0.2361(2) 0.17100(18) 1.03569(15) 0.0274(4) Uani 1 1 d . .
H14A H 0.2104 0.2006 1.1096 0.041 Uiso 1 1 calc R U
H14B H 0.3385 0.1563 1.0196 0.041 Uiso 1 1 calc R U
H14C H 0.2033 0.0985 1.0353 0.041 Uiso 1 1 calc R U
C15 C 0.2151(2) 0.37599(16) 0.94870(16) 0.0260(4) Uani 1 1 d . .
H15A H 0.1691 0.4342 0.8926 0.039 Uiso 1 1 calc R U
H15B H 0.3173 0.3636 0.9320 0.039 Uiso 1 1 calc R U
H15C H 0.1893 0.4034 1.0235 0.039 Uiso 1 1 calc R U
C16 C 0.52021(17) 0.24171(15) 0.82123(14) 0.0188(3) Uani 1 1 d . .
C17 C 0.5328(2) 0.35326(17) 0.77585(17) 0.0265(4) Uani 1 1 d . .
H17 H 0.4985 0.3822 0.7051 0.032 Uiso 1 1 calc R U
C18 C 0.5944(2) 0.42308(19) 0.8321(2) 0.0355(5) Uani 1 1 d . .
H18 H 0.6022 0.4986 0.7995 0.043 Uiso 1 1 calc R U
C19 C 0.6443(2) 0.3825(2) 0.9352(2) 0.0362(5) Uani 1 1 d . .
H19 H 0.6829 0.4311 0.9752 0.043 Uiso 1 1 calc R U
C20 C 0.6380(2) 0.27122(19) 0.98000(18) 0.0310(4) Uani 1 1 d . .
H20 H 0.6750 0.2424 1.0498 0.037 Uiso 1 1 calc R U
C21 C 0.57775(19) 0.20100(17) 0.92366(16) 0.0238(3) Uani 1 1 d . .
H21 H 0.5755 0.1240 0.9550 0.029 Uiso 1 1 calc R U

loop_
_atom_site_aniso_label
_atom_site_aniso_U_11
_atom_site_aniso_U_22
_atom_site_aniso_U_33
_atom_site_aniso_U_23
_atom_site_aniso_U_13
_atom_site_aniso_U_12
P1 0.01442(17) 0.01398(16) 0.01381(16) -0.00043(13) -0.00242(13) -0.00225(13)
N1 0.0154(6) 0.0177(6) 0.0154(6) -0.0010(5) -0.0017(5) -0.0021(5)
B1 0.0162(7) 0.0155(7) 0.0160(7) 0.0001(6) -0.0037(6) -0.0017(6)
Cl1 0.02423(19) 0.01596(16) 0.0282(2) 0.00060(14) -0.00837(15) 0.00161(14)
Ga1 0.02628(10) 0.01755(9) 0.01816(9) -0.00076(6) -0.00579(7) -0.00414(7)
Cl2 0.0276(2) 0.02395(19) 0.02367(19) -0.00013(15) -0.00306(16) -0.00668(16)
Cl3 0.0281(2) 0.0501(3) 0.0282(2) 0.0050(2) -0.01003(18) -0.0140(2)
Cl4 0.0450(3) 0.01670(19) 0.0509(3) -0.00303(19) -0.0147(2) -0.00158(19)
Cl5 0.0533(3) 0.0354(3) 0.0201(2) -0.00535(18) 0.0015(2) -0.0083(2)
C12 0.0214(8) 0.0199(7) 0.0158(7) -0.0023(5) -0.0010(6) -0.0034(6)
C1 0.0173(7) 0.0166(7) 0.0164(7) 0.0013(5) -0.0024(5) 0.0005(5)
C2 0.0176(7) 0.0154(6) 0.0171(7) 0.0012(5) -0.0026(5) -0.0028(5)
C3 0.0285(9) 0.0245(8) 0.0180(7) 0.0043(6) -0.0043(6) -0.0008(7)
C4 0.0404(11) 0.0362(11) 0.0158(8) 0.0042(7) 0.0014(7) -0.0017(9)
C5 0.0330(10) 0.0343(10) 0.0194(8) 0.0007(7) 0.0070(7) -0.0017(8)
C6 0.0196(8) 0.0249(8) 0.0218(8) -0.0019(6) 0.0020(6) -0.0036(6)
C7 0.0177(8) 0.0457(12) 0.0301(10) -0.0040(9) 0.0023(7) 0.0038(8)
C8 0.0203(7) 0.0195(7) 0.0223(7) -0.0019(6) -0.0039(6) -0.0073(6)
C9 0.0292(9) 0.0276(9) 0.0239(8) -0.0070(7) -0.0029(7) -0.0116(7)
C10 0.0184(8) 0.0359(10) 0.0427(11) -0.0065(9) -0.0079(8) -0.0078(7)
C11 0.0347(10) 0.0234(8) 0.0302(9) 0.0034(7) -0.0025(8) -0.0136(8)
C13 0.0220(8) 0.0360(10) 0.0258(9) -0.0056(7) 0.0035(7) -0.0029(7)
C14 0.0337(10) 0.0313(9) 0.0156(7) 0.0020(7) -0.0047(7) -0.0038(8)
C15 0.0329(10) 0.0236(8) 0.0230(8) -0.0087(7) 0.0019(7) -0.0080(7)
C16 0.0146(7) 0.0211(7) 0.0208(7) -0.0024(6) -0.0034(5) -0.0031(6)
C17 0.0265(9) 0.0243(8) 0.0308(9) -0.0003(7) -0.0064(7) -0.0092(7)
C18 0.0333(11) 0.0279(10) 0.0504(13) -0.0042(9) -0.0084(9) -0.0146(8)
C19 0.0279(10) 0.0348(11) 0.0519(13) -0.0161(10) -0.0135(9) -0.0082(8)
C20 0.0254(9) 0.0360(10) 0.0343(10) -0.0116(8) -0.0136(8) -0.0025(8)
C21 0.0198(8) 0.0256(8) 0.0264(8) -0.0043(7) -0.0086(6) -0.0017(6)

loop_
_atom_type_symbol
_atom_type_description
_atom_type_scat_dispersion_real
_atom_type_scat_dispersion_imag
_atom_type_scat_source
C C 0.0033 0.0016 'International Tables Vol C Tables 4.2.6.8 and 6.1.1.4'
H H 0.0000 0.0000 'International Tables Vol C Tables 4.2.6.8 and 6.1.1.4'
B B 0.0013 0.0007 'International Tables Vol C Tables 4.2.6.8 and 6.1.1.4'
N N 0.0061 0.0033 'International Tables Vol C Tables 4.2.6.8 and 6.1.1.4'
P P 0.1023 0.0942 'International Tables Vol C Tables 4.2.6.8 and 6.1.1.4'
Cl Cl 0.1484 0.1585 'International Tables Vol C Tables 4.2.6.8 and 6.1.1.4'
Ga Ga 0.2307 1.6083 'International Tables Vol C Tables 4.2.6.8 and 6.1.1.4'

loop_
_geom_angle_atom_site_label_1
_geom_angle_atom_site_label_2
_geom_angle_atom_site_label_3
_geom_angle
C1 P1 C12 111.60(8)
C1 P1 C8 105.35(8)
C12 P1 C8 114.33(8)
C1 P1 B1 91.67(7)
C12 P1 B1 116.34(8)
C8 P1 B1 114.61(8)
C6 N1 C2 119.86(14)
C6 N1 B1 123.62(14)
C2 N1 B1 116.45(13)
C16 B1 N1 109.85(13)
C16 B1 Cl1 113.07(11)
N1 B1 Cl1 112.64(11)
C16 B1 P1 113.65(11)
N1 B1 P1 97.43(10)
Cl1 B1 P1 109.25(9)
Cl5 Ga1 Cl4 109.23(2)
Cl5 Ga1 Cl3 109.17(2)
Cl4 Ga1 Cl3 111.18(2)
Cl5 Ga1 Cl2 109.89(2)
Cl4 Ga1 Cl2 108.51(2)
Cl3 Ga1 Cl2 108.85(2)
C13 C12 C14 110.09(15)
C13 C12 C15 107.87(15)
C14 C12 C15 109.48(15)
C13 C12 P1 111.81(12)
C14 C12 P1 108.41(12)
C15 C12 P1 109.15(12)
C2 C1 P1 105.42(11)
C2 C1 H1A 110.7
P1 C1 H1A 110.7
C2 C1 H1B 110.7
P1 C1 H1B 110.7
H1A C1 H1B 108.8
N1 C2 C3 121.51(15)
N1 C2 C1 116.50(14)
C3 C2 C1 121.99(15)
C2 C3 C4 118.71(17)
C2 C3 H3 120.6
C4 C3 H3 120.6
C5 C4 C3 119.63(17)
C5 C4 H4 120.2
C3 C4 H4 120.2
C4 C5 C6 120.66(18)
C4 C5 H5 119.7
C6 C5 H5 119.7
N1 C6 C5 119.25(17)
N1 C6 C7 120.60(16)
C5 C6 C7 120.13(17)
C6 C7 H7A 109.5
C6 C7 H7B 109.5
H7A C7 H7B 109.5
C6 C7 H7C 109.5
H7A C7 H7C 109.5
H7B C7 H7C 109.5
C11 C8 C9 108.93(15)
C11 C8 C10 109.53(16)
C9 C8 C10 107.18(15)
C11 C8 P1 110.24(12)
C9 C8 P1 108.34(12)
C10 C8 P1 112.50(13)
C8 C9 H9A 109.5
C8 C9 H9B 109.5
H9A C9 H9B 109.5
C8 C9 H9C 109.5
H9A C9 H9C 109.5
H9B C9 H9C 109.5
C8 C10 H10A 109.5
C8 C10 H10B 109.5
H10A C10 H10B 109.5
C8 C10 H10C 109.5
H10A C10 H10C 109.5
H10B C10 H10C 109.5
C8 C11 H11A 109.5
C8 C11 H11B 109.5
H11A C11 H11B 109.5
C8 C11 H11C 109.5
H11A C11 H11C 109.5
H11B C11 H11C 109.5
C12 C13 H13A 109.5
C12 C13 H13B 109.5
H13A C13 H13B 109.5
C12 C13 H13C 109.5
H13A C13 H13C 109.5
H13B C13 H13C 109.5
C12 C14 H14A 109.5
C12 C14 H14B 109.5
H14A C14 H14B 109.5
C12 C14 H14C 109.5
H14A C14 H14C 109.5
H14B C14 H14C 109.5
C12 C15 H15A 109.5
C12 C15 H15B 109.5
H15A C15 H15B 109.5
C12 C15 H15C 109.5
H15A C15 H15C 109.5
H15B C15 H15C 109.5
C17 C16 C21 117.16(16)
C17 C16 B1 121.50(15)
C21 C16 B1 121.21(15)
C18 C17 C16 121.47(19)
C18 C17 H17 119.3
C16 C17 H17 119.3
C19 C18 C17 120.0(2)
C19 C18 H18 120.0
C17 C18 H18 120.0
C20 C19 C18 119.76(19)
C20 C19 H19 120.1
C18 C19 H19 120.1
C19 C20 C21 120.39(19)
C19 C20 H20 119.8
C21 C20 H20 119.8
C20 C21 C16 121.16(18)
C20 C21 H21 119.4
C16 C21 H21 119.4

loop_
_geom_bond_atom_site_label_1
_geom_bond_atom_site_label_2
_geom_bond_distance
P1 C1 1.8185(16)
P1 C12 1.8702(17)
P1 C8 1.8723(17)
P1 B1 2.0178(19)
N1 C6 1.365(2)
N1 C2 1.366(2)
N1 B1 1.608(2)
B1 C16 1.597(2)
B1 Cl1 1.8589(18)
Ga1 Cl5 2.1648(5)
Ga1 Cl4 2.1650(5)
Ga1 Cl3 2.1727(5)
Ga1 Cl2 2.1790(5)
C12 C13 1.529(3)
C12 C14 1.535(2)
C12 C15 1.536(3)
C1 C2 1.502(2)
C1 H1A 0.9900
C1 H1B 0.9900
C2 C3 1.381(2)
C3 C4 1.381(3)
C3 H3 0.9500
C4 C5 1.379(3)
C4 H4 0.9500
C5 C6 1.388(3)
C5 H5 0.9500
C6 C7 1.496(3)
C7 H7A 0.9800
C7 H7B 0.9800
C7 H7C 0.9800
C8 C11 1.534(3)
C8 C9 1.536(3)
C8 C10 1.539(3)
C9 H9A 0.9800
C9 H9B 0.9800
C9 H9C 0.9800
C10 H10A 0.9800
C10 H10B 0.9800
C10 H10C 0.9800
C11 H11A 0.9800
C11 H11B 0.9800
C11 H11C 0.9800
C13 H13A 0.9800
C13 H13B 0.9800
C13 H13C 0.9800
C14 H14A 0.9800
C14 H14B 0.9800
C14 H14C 0.9800
C15 H15A 0.9800
C15 H15B 0.9800
C15 H15C 0.9800
C16 C17 1.397(3)
C16 C21 1.403(2)
C17 C18 1.393(3)
C17 H17 0.9500
C18 C19 1.381(3)
C18 H18 0.9500
C19 C20 1.377(3)
C19 H19 0.9500
C20 C21 1.389(3)
C20 H20 0.9500
C21 H21 0.9500
